data_4302118
loop_
_publ_author_name
'Li Wang'
'Wei You'
'Wei Huang'
'Cheng Wang'
'Xiao-Zeng You'

_publ_section_title
;
Alteration of Molecular Conformations, Coordination Modes, and
Architectures for a Novel 3,8-Diimidazol-1,10-phenanthroline Compound in
the Construction of Cadmium(II) and Zinc(II) Homochiral Coordination
Polymers Involving an Auxiliary Chiral Camphorate Ligand
;
_journal_name_full 'Inorganic Chemistry'
_journal_page_first 4295
_journal_page_last 4305
_journal_paper_doi 10.1021/ic802445q
_journal_volume 48
_journal_year 2009
_chemical_absolute_configuration rm
_chemical_formula_moiety 'C56 H52 Cd2 N12 O8, 6(H2 O)'
_chemical_formula_sum 'C56 H64 Cd2 N12 O14'
_chemical_formula_weight 1354.02
_chemical_name_systematic
; 
 ? 
;
_space_group_IT_number 19
_symmetry_cell_setting orthorhombic
_symmetry_space_group_name_Hall 'P 2ac 2ab'
_symmetry_space_group_name_H-M 'P 21 21 21'
_atom_sites_solution_hydrogens geom
_atom_sites_solution_primary direct
_atom_sites_solution_secondary difmap
_audit_creation_method SHELXL-97
_cell_angle_alpha 90.00
_cell_angle_beta 90.00
_cell_angle_gamma 90.00
_cell_formula_units_Z 4
_cell_length_a 16.902(3)
_cell_length_b 18.351(2)
_cell_length_c 18.787(3)
_cell_measurement_reflns_used 959
_cell_measurement_temperature 291(2)
_cell_measurement_theta_max 23.224
_cell_measurement_theta_min 2.412
_cell_volume 5827.1(15)
_computing_cell_refinement SMART
_computing_data_collection 'SMART (Bruker, 2000)'
_computing_data_reduction 'SAINT (Bruker, 2000)'
_computing_molecular_graphics SHELXTL
_computing_publication_material SHELXTL
_computing_structure_refinement SHELXTL
_computing_structure_solution 'SHELXTL (Bruker, 2000)'
_diffrn_ambient_temperature 291(2)
_diffrn_measured_fraction_theta_full 0.998
_diffrn_measured_fraction_theta_max 0.998
_diffrn_measurement_device_type 'Bruker SMART 1K CCD area detector'
_diffrn_measurement_method '\f and \w scans'
_diffrn_radiation_monochromator graphite
_diffrn_radiation_source 'fine-focus sealed tube'
_diffrn_radiation_type MoK\a
_diffrn_radiation_wavelength 0.71073
_diffrn_reflns_av_R_equivalents 0.0552
_diffrn_reflns_av_sigmaI/netI 0.0702
_diffrn_reflns_limit_h_max 20
_diffrn_reflns_limit_h_min -19
_diffrn_reflns_limit_k_max 21
_diffrn_reflns_limit_k_min -21
_diffrn_reflns_limit_l_max 12
_diffrn_reflns_limit_l_min -22
_diffrn_reflns_number 29088
_diffrn_reflns_theta_full 25.00
_diffrn_reflns_theta_max 25.00
_diffrn_reflns_theta_min 1.96
_exptl_absorpt_coefficient_mu 0.806
_exptl_absorpt_correction_T_max 0.9238
_exptl_absorpt_correction_T_min 0.9095
_exptl_absorpt_correction_type multi-scan
_exptl_absorpt_process_details 'SADABS (Bruker, 2000)'
_exptl_crystal_colour yellow
_exptl_crystal_density_diffrn 1.543
_exptl_crystal_density_method 'not measured'
_exptl_crystal_description block
_exptl_crystal_F_000 2768
_exptl_crystal_size_max 0.12
_exptl_crystal_size_mid 0.12
_exptl_crystal_size_min 0.10
_refine_diff_density_max 0.668
_refine_diff_density_min -0.458
_refine_diff_density_rms 0.073
_refine_ls_abs_structure_details 'Flack H D (1983), Acta Cryst. A39, 876-881'
_refine_ls_abs_structure_Flack -0.03(2)
_refine_ls_extinction_method none
_refine_ls_goodness_of_fit_ref 1.072
_refine_ls_hydrogen_treatment constr
_refine_ls_matrix_type full
_refine_ls_number_parameters 763
_refine_ls_number_reflns 10234
_refine_ls_number_restraints 0
_refine_ls_restrained_S_all 1.072
_refine_ls_R_factor_all 0.0611
_refine_ls_R_factor_gt 0.0489
_refine_ls_shift/su_max 0.001
_refine_ls_shift/su_mean 0.000
_refine_ls_structure_factor_coef Fsqd
_refine_ls_weighting_details 'calc w=1/[\s^2^(Fo^2^)+(0.0103P)^2^+0.9900P] where P=(Fo^2^+2Fc^2^)/3'
_refine_ls_weighting_scheme calc
_refine_ls_wR_factor_gt 0.0721
_refine_ls_wR_factor_ref 0.0751
_reflns_number_gt 8675
_reflns_number_total 10234
_reflns_threshold_expression >2sigma(I)
_cod_data_source_file ic802445q_si_004.cif
_cod_data_source_block q
_cod_original_cell_volume 5827.0(16)
_cod_original_sg_symbol_H-M 'P 21 21 21 '
_cod_database_code 4302118

loop_
_symmetry_equiv_pos_as_xyz
'x, y, z'
'-x+1/2, -y, z+1/2'
'-x, y+1/2, -z+1/2'
'x+1/2, -y+1/2, -z'

loop_
_atom_site_label
_atom_site_type_symbol
_atom_site_fract_x
_atom_site_fract_y
_atom_site_fract_z
_atom_site_U_iso_or_equiv
_atom_site_adp_type
_atom_site_occupancy
_atom_site_symmetry_multiplicity
_atom_site_calc_flag
_atom_site_refinement_flags
_atom_site_disorder_assembly
_atom_site_disorder_group
Cd1 Cd 0.67254(2) 0.35466(2) 0.40377(2) 0.03186(10) Uani 1 1 d . . .
Cd2 Cd 0.72762(2) -0.14536(2) 0.40870(2) 0.03374(11) Uani 1 1 d . . .
C1 C 0.5013(3) 0.3191(3) 0.4784(3) 0.0359(15) Uani 1 1 d . . .
H1 H 0.5023 0.2821 0.4446 0.043 Uiso 1 1 calc R . .
C2 C 0.4332(3) 0.3282(3) 0.5208(3) 0.0330(14) Uani 1 1 d . . .
C3 C 0.4286(3) 0.3821(3) 0.5693(3) 0.0370(15) Uani 1 1 d . . .
H3 H 0.3828 0.3892 0.5959 0.044 Uiso 1 1 calc R . .
C4 C 0.4951(3) 0.4272(3) 0.5784(3) 0.0358(14) Uani 1 1 d . . .
C5 C 0.4953(4) 0.4877(3) 0.6270(3) 0.0438(16) Uani 1 1 d . . .
H5 H 0.4503 0.4976 0.6537 0.053 Uiso 1 1 calc R . .
C6 C 0.5598(4) 0.5304(3) 0.6343(3) 0.0475(17) Uani 1 1 d . . .
H6 H 0.5587 0.5689 0.6666 0.057 Uiso 1 1 calc R . .
C7 C 0.6296(3) 0.5178(3) 0.5936(3) 0.0372(14) Uani 1 1 d . . .
C8 C 0.6981(3) 0.5608(3) 0.6009(4) 0.0416(16) Uani 1 1 d . . .
H8 H 0.6989 0.6004 0.6318 0.050 Uiso 1 1 calc R . .
C9 C 0.7636(3) 0.5428(3) 0.5613(3) 0.0354(15) Uani 1 1 d . . .
C10 C 0.7603(3) 0.4828(3) 0.5155(3) 0.0316(14) Uani 1 1 d . . .
H10 H 0.8057 0.4702 0.4903 0.038 Uiso 1 1 calc R . .
C11 C 0.6312(3) 0.4601(3) 0.5450(3) 0.0294(13) Uani 1 1 d . . .
C12 C 0.5616(3) 0.4150(3) 0.5354(3) 0.0342(14) Uani 1 1 d . . .
C13 C 0.3214(3) 0.2506(3) 0.5607(3) 0.0339(14) Uani 1 1 d . . .
H13 H 0.3285 0.2585 0.6092 0.041 Uiso 1 1 calc R . .
C14 C 0.2772(4) 0.2131(3) 0.4622(3) 0.0496(17) Uani 1 1 d . . .
H14 H 0.2458 0.1893 0.4289 0.060 Uiso 1 1 calc R . .
C15 C 0.3392(4) 0.2547(3) 0.4461(3) 0.0453(17) Uani 1 1 d . . .
H15 H 0.3589 0.2646 0.4009 0.054 Uiso 1 1 calc R . .
C16 C 0.9091(4) 0.5617(4) 0.5642(4) 0.073(3) Uani 1 1 d . . .
H16 H 0.9257 0.5135 0.5619 0.087 Uiso 1 1 calc R . .
C17 C 0.9555(4) 0.6195(4) 0.5667(5) 0.086(3) Uani 1 1 d . . .
H17 H 1.0105 0.6181 0.5668 0.103 Uiso 1 1 calc R . .
C18 C 0.8390(4) 0.6580(4) 0.5670(4) 0.073(2) Uani 1 1 d . . .
H18 H 0.7951 0.6885 0.5665 0.088 Uiso 1 1 calc R . .
C19 C 0.6588(3) -0.0152(3) 0.5206(3) 0.0382(15) Uani 1 1 d . . .
H19 H 0.6104 -0.0291 0.5013 0.046 Uiso 1 1 calc R . .
C20 C 0.6601(3) 0.0454(3) 0.5655(3) 0.0351(15) Uani 1 1 d . . .
C21 C 0.7287(3) 0.0669(3) 0.5926(3) 0.0402(14) Uani 1 1 d . . .
H21 H 0.7304 0.1077 0.6219 0.048 Uiso 1 1 calc R . .
C22 C 0.7998(3) 0.0281(3) 0.5773(3) 0.0321(15) Uani 1 1 d . . .
C23 C 0.8754(3) 0.0466(3) 0.6073(3) 0.0402(16) Uani 1 1 d . . .
H23 H 0.8800 0.0872 0.6367 0.048 Uiso 1 1 calc R . .
C24 C 0.9394(3) 0.0056(3) 0.5931(3) 0.0399(14) Uani 1 1 d . . .
H24 H 0.9881 0.0182 0.6124 0.048 Uiso 1 1 calc R . .
C25 C 0.9332(3) -0.0568(3) 0.5489(3) 0.0343(14) Uani 1 1 d . . .
C26 C 0.9979(3) -0.1043(3) 0.5354(3) 0.0374(15) Uani 1 1 d . . .
H26 H 1.0474 -0.0940 0.5546 0.045 Uiso 1 1 calc R . .
C27 C 0.9878(3) -0.1640(3) 0.4949(3) 0.0339(14) Uani 1 1 d . . .
C28 C 0.9139(3) -0.1767(3) 0.4629(3) 0.0383(15) Uani 1 1 d . . .
H28 H 0.9082 -0.2172 0.4335 0.046 Uiso 1 1 calc R . .
C29 C 0.8607(3) -0.0756(3) 0.5164(3) 0.0297(13) Uani 1 1 d . . .
C30 C 0.7921(3) -0.0319(3) 0.5324(3) 0.0307(14) Uani 1 1 d . . .
C31 C 0.5768(4) 0.1556(4) 0.5828(4) 0.068(2) Uani 1 1 d . . .
H31 H 0.6173 0.1894 0.5774 0.081 Uiso 1 1 calc R . .
C32 C 0.4655(4) 0.1099(4) 0.6006(5) 0.070(2) Uani 1 1 d . . .
H32 H 0.4117 0.1054 0.6101 0.084 Uiso 1 1 calc R . .
C33 C 0.5152(4) 0.0539(3) 0.5900(4) 0.0570(18) Uani 1 1 d . . .
H33 H 0.5025 0.0046 0.5906 0.068 Uiso 1 1 calc R . .
C34 C 1.0946(3) -0.2442(3) 0.5387(3) 0.0360(15) Uani 1 1 d . . .
H34 H 1.0876 -0.2335 0.5866 0.043 Uiso 1 1 calc R . .
C35 C 1.1377(4) -0.2897(3) 0.4435(4) 0.056(2) Uani 1 1 d . . .
H35 H 1.1671 -0.3179 0.4120 0.067 Uiso 1 1 calc R . .
C36 C 1.0786(4) -0.2446(3) 0.4241(3) 0.057(2) Uani 1 1 d . . .
H36 H 1.0609 -0.2352 0.3782 0.069 Uiso 1 1 calc R . .
C37 C 0.6403(4) 0.2361(3) 0.3164(3) 0.0376(16) Uani 1 1 d . . .
C38 C 0.6262(4) 0.1640(3) 0.2768(3) 0.0410(16) Uani 1 1 d . . .
C39 C 0.6845(4) 0.1035(3) 0.3079(3) 0.0420(16) Uani 1 1 d . . .
C40 C 0.6424(3) 0.0336(3) 0.2852(3) 0.0346(15) Uani 1 1 d . . .
H40 H 0.6572 0.0242 0.2356 0.042 Uiso 1 1 calc R . .
C41 C 0.5546(4) 0.0485(3) 0.2862(4) 0.059(2) Uani 1 1 d . . .
H41A H 0.5302 0.0261 0.3275 0.071 Uiso 1 1 calc R . .
H41B H 0.5297 0.0291 0.2437 0.071 Uiso 1 1 calc R . .
C42 C 0.5457(4) 0.1322(3) 0.2890(5) 0.078(2) Uani 1 1 d . . .
H42A H 0.5093 0.1487 0.2525 0.094 Uiso 1 1 calc R . .
H42B H 0.5254 0.1472 0.3351 0.094 Uiso 1 1 calc R . .
C43 C 0.6415(5) 0.1756(4) 0.1983(3) 0.075(3) Uani 1 1 d . . .
H43A H 0.6419 0.1293 0.1744 0.113 Uiso 1 1 calc R . .
H43B H 0.6917 0.1991 0.1921 0.113 Uiso 1 1 calc R . .
H43C H 0.6005 0.2056 0.1786 0.113 Uiso 1 1 calc R . .
C44 C 0.7694(4) 0.1084(3) 0.2788(4) 0.066(2) Uani 1 1 d . . .
H44A H 0.8021 0.0734 0.3026 0.100 Uiso 1 1 calc R . .
H44B H 0.7898 0.1565 0.2869 0.100 Uiso 1 1 calc R . .
H44C H 0.7691 0.0985 0.2286 0.100 Uiso 1 1 calc R . .
C45 C 0.6876(4) 0.1092(3) 0.3896(3) 0.0517(19) Uani 1 1 d . . .
H45A H 0.7237 0.0735 0.4079 0.078 Uiso 1 1 calc R . .
H45B H 0.6358 0.1006 0.4088 0.078 Uiso 1 1 calc R . .
H45C H 0.7051 0.1570 0.4030 0.078 Uiso 1 1 calc R . .
C46 C 0.6679(4) -0.0344(3) 0.3293(3) 0.0392(16) Uani 1 1 d . . .
C47 C 0.7449(4) -0.2620(3) 0.3148(3) 0.0337(15) Uani 1 1 d . . .
C48 C 0.7560(3) -0.3324(3) 0.2730(3) 0.0327(14) Uani 1 1 d . . .
C49 C 0.7674(4) -0.3988(3) 0.3248(3) 0.0317(13) Uani 1 1 d . . .
C50 C 0.7410(3) -0.4633(3) 0.2786(3) 0.0330(14) Uani 1 1 d . . .
H50 H 0.7861 -0.4774 0.2489 0.040 Uiso 1 1 calc R . .
C51 C 0.6778(4) -0.4350(3) 0.2300(4) 0.0586(19) Uani 1 1 d . . .
H51A H 0.6857 -0.4537 0.1822 0.070 Uiso 1 1 calc R . .
H51B H 0.6261 -0.4506 0.2466 0.070 Uiso 1 1 calc R . .
C52 C 0.6824(4) -0.3532(3) 0.2297(3) 0.0515(16) Uani 1 1 d . . .
H52A H 0.6353 -0.3324 0.2512 0.062 Uiso 1 1 calc R . .
H52B H 0.6869 -0.3351 0.1814 0.062 Uiso 1 1 calc R . .
C53 C 0.8257(4) -0.3231(3) 0.2214(3) 0.0545(18) Uani 1 1 d . . .
H53A H 0.8167 -0.2814 0.1917 0.082 Uiso 1 1 calc R . .
H53B H 0.8304 -0.3659 0.1923 0.082 Uiso 1 1 calc R . .
H53C H 0.8736 -0.3164 0.2481 0.082 Uiso 1 1 calc R . .
C54 C 0.8504(4) -0.4078(3) 0.3535(4) 0.065(2) Uani 1 1 d . . .
H54A H 0.8641 -0.3660 0.3816 0.097 Uiso 1 1 calc R . .
H54B H 0.8868 -0.4124 0.3146 0.097 Uiso 1 1 calc R . .
H54C H 0.8528 -0.4508 0.3825 0.097 Uiso 1 1 calc R . .
C55 C 0.7114(4) -0.3889(3) 0.3876(3) 0.0477(19) Uani 1 1 d . . .
H55A H 0.6585 -0.3815 0.3703 0.072 Uiso 1 1 calc R . .
H55B H 0.7275 -0.3474 0.4150 0.072 Uiso 1 1 calc R . .
H55C H 0.7128 -0.4317 0.4170 0.072 Uiso 1 1 calc R . .
C56 C 0.7176(4) -0.5299(3) 0.3229(3) 0.0348(15) Uani 1 1 d . . .
N1 N 0.5637(2) 0.3618(2) 0.4855(2) 0.0321(11) Uani 1 1 d . . .
N2 N 0.6966(3) 0.4437(2) 0.5064(3) 0.0329(12) Uani 1 1 d . . .
N3 N 0.3682(3) 0.2801(2) 0.5097(2) 0.0330(12) Uani 1 1 d . . .
N4 N 0.2657(3) 0.2101(2) 0.5344(2) 0.0354(12) Uani 1 1 d . . .
N5 N 0.8334(3) 0.5847(3) 0.5656(3) 0.0434(13) Uani 1 1 d . . .
N6 N 0.9110(4) 0.6820(3) 0.5692(4) 0.081(2) Uani 1 1 d . . .
N7 N 0.7221(3) -0.0541(2) 0.5037(3) 0.0357(12) Uani 1 1 d . . .
N8 N 0.8518(2) -0.1337(2) 0.4727(2) 0.0334(11) Uani 1 1 d . . .
N9 N 0.5881(3) 0.0836(3) 0.5780(3) 0.0410(13) Uani 1 1 d . . .
N10 N 0.5046(3) 0.1735(3) 0.5957(4) 0.0716(18) Uani 1 1 d . . .
N11 N 1.0501(3) -0.2156(2) 0.4857(3) 0.0384(12) Uani 1 1 d . . .
N12 N 1.1483(3) -0.2884(2) 0.5147(3) 0.0387(13) Uani 1 1 d . . .
O1 O 0.5907(3) 0.2621(2) 0.3569(3) 0.0656(14) Uani 1 1 d . . .
O2 O 0.7050(3) 0.2687(2) 0.3078(2) 0.0499(12) Uani 1 1 d . . .
O3 O 0.6220(3) -0.0662(2) 0.3683(2) 0.0510(12) Uani 1 1 d . . .
O4 O 0.7408(3) -0.0535(2) 0.3253(2) 0.0522(13) Uani 1 1 d . . .
O5 O 0.6781(3) -0.2333(2) 0.3204(2) 0.0461(11) Uani 1 1 d . . .
O6 O 0.8030(2) -0.2352(2) 0.3465(2) 0.0456(12) Uani 1 1 d . . .
O7 O 0.6470(3) -0.5422(2) 0.3368(2) 0.0488(12) Uani 1 1 d . . .
O8 O 0.7719(3) -0.5706(2) 0.3462(2) 0.0430(11) Uani 1 1 d . . .
O9 O 0.8300(3) 0.3301(2) 0.2412(2) 0.0670(14) Uani 1 1 d . . .
H9A H 0.7905 0.3108 0.2618 0.100 Uiso 1 1 d R . .
H9B H 0.8677 0.3347 0.2708 0.100 Uiso 1 1 d R . .
O10 O 0.5786(3) 0.8107(2) 0.2027(2) 0.0786(16) Uani 1 1 d . . .
H10A H 0.5437 0.8147 0.1704 0.118 Uiso 1 1 d R . .
H10B H 0.5623 0.7948 0.2426 0.118 Uiso 1 1 d R . .
O11 O 0.8735(3) 0.9525(3) 0.2412(2) 0.0920(18) Uani 1 1 d . . .
H11A H 0.8258 0.9412 0.2319 0.138 Uiso 1 1 d R . .
H11B H 0.8937 0.9673 0.2024 0.138 Uiso 1 1 d R . .
O12 O 0.9455(3) 0.8256(3) 0.2949(3) 0.0920(18) Uani 1 1 d . . .
H12A H 0.9237 0.8639 0.2788 0.138 Uiso 1 1 d R . .
H12B H 0.9433 0.7922 0.2636 0.138 Uiso 1 1 d R . .
O13 O 0.4524(3) 0.2667(2) 0.7143(3) 0.0875(17) Uani 1 1 d . . .
H13A H 0.4679 0.2399 0.6801 0.131 Uiso 1 1 d R . .
H13B H 0.4028 0.2735 0.7110 0.131 Uiso 1 1 d R . .
O14 O 0.9391(5) 0.0913(4) 0.1883(4) 0.175(4) Uani 1 1 d . . .
H14A H 0.9074 0.0750 0.2195 0.263 Uiso 1 1 d R . .
H14B H 0.9638 0.1293 0.2017 0.263 Uiso 1 1 d R . .

loop_
_atom_site_aniso_label
_atom_site_aniso_U_11
_atom_site_aniso_U_22
_atom_site_aniso_U_33
_atom_site_aniso_U_23
_atom_site_aniso_U_13
_atom_site_aniso_U_12
Cd1 0.0298(2) 0.0276(2) 0.0382(2) -0.0019(3) 0.0020(2) 0.00177(19)
Cd2 0.0298(2) 0.0272(2) 0.0442(3) -0.0009(3) 0.0008(2) -0.00096(19)
C1 0.041(4) 0.039(3) 0.028(3) -0.006(3) -0.001(3) 0.003(3)
C2 0.030(3) 0.034(3) 0.036(4) 0.010(3) 0.003(3) -0.004(3)
C3 0.036(4) 0.035(3) 0.040(4) -0.007(3) 0.014(3) 0.000(3)
C4 0.033(3) 0.040(3) 0.034(4) -0.007(3) 0.003(3) 0.002(3)
C5 0.040(4) 0.048(4) 0.044(4) -0.012(3) 0.017(3) 0.001(3)
C6 0.049(4) 0.040(4) 0.054(4) -0.010(3) 0.008(4) -0.003(3)
C7 0.038(3) 0.035(3) 0.038(3) -0.003(3) 0.006(3) 0.003(3)
C8 0.048(4) 0.038(4) 0.038(4) -0.005(3) -0.006(3) -0.007(3)
C9 0.031(3) 0.036(3) 0.040(4) 0.009(3) -0.013(3) 0.002(3)
C10 0.025(3) 0.035(3) 0.035(4) 0.002(3) 0.003(3) 0.001(3)
C11 0.027(3) 0.023(3) 0.038(4) 0.006(3) 0.001(3) 0.002(3)
C12 0.037(4) 0.025(3) 0.041(4) 0.001(3) -0.004(3) 0.003(3)
C13 0.035(3) 0.038(3) 0.029(3) 0.000(3) 0.000(3) 0.002(3)
C14 0.059(5) 0.047(4) 0.043(4) -0.003(3) -0.011(4) -0.016(4)
C15 0.057(5) 0.052(4) 0.026(3) -0.001(3) 0.003(3) -0.018(4)
C16 0.033(4) 0.059(5) 0.126(8) 0.002(5) -0.008(4) 0.004(4)
C17 0.028(4) 0.060(5) 0.168(10) -0.006(5) -0.002(5) -0.003(4)
C18 0.052(5) 0.043(5) 0.124(7) -0.008(4) -0.005(5) 0.001(4)
C19 0.027(3) 0.042(4) 0.046(4) -0.002(3) 0.000(3) -0.003(3)
C20 0.034(4) 0.033(3) 0.038(4) -0.001(3) 0.002(3) 0.006(3)
C21 0.045(4) 0.038(3) 0.037(3) -0.009(3) -0.001(4) -0.001(3)
C22 0.040(4) 0.030(3) 0.026(4) -0.004(3) 0.005(3) -0.003(3)
C23 0.042(4) 0.033(3) 0.045(4) -0.003(3) 0.003(3) -0.005(3)
C24 0.040(4) 0.041(3) 0.039(4) 0.007(3) -0.003(3) -0.011(3)
C25 0.037(4) 0.027(3) 0.039(4) 0.006(3) 0.004(3) -0.007(3)
C26 0.025(3) 0.047(4) 0.040(4) 0.015(3) -0.004(3) 0.001(3)
C27 0.035(3) 0.035(4) 0.031(3) 0.007(3) 0.005(3) 0.001(3)
C28 0.035(4) 0.039(3) 0.041(4) -0.003(3) -0.003(3) 0.002(3)
C29 0.037(4) 0.020(3) 0.032(3) 0.004(3) 0.003(3) -0.003(3)
C30 0.030(3) 0.028(3) 0.034(4) 0.005(3) 0.005(3) -0.004(3)
C31 0.060(5) 0.051(5) 0.093(6) -0.001(5) 0.014(4) 0.006(4)
C32 0.036(4) 0.083(5) 0.091(6) -0.010(6) 0.011(5) 0.007(4)
C33 0.046(4) 0.049(4) 0.076(5) -0.007(4) 0.006(4) 0.001(3)
C34 0.038(4) 0.037(3) 0.033(4) -0.001(3) -0.011(3) 0.002(3)
C35 0.061(5) 0.063(5) 0.044(4) -0.008(4) 0.006(4) 0.028(4)
C36 0.068(5) 0.072(5) 0.031(4) 0.001(4) -0.007(4) 0.027(4)
C37 0.046(4) 0.028(3) 0.039(4) 0.004(3) -0.007(3) 0.001(3)
C38 0.046(4) 0.034(4) 0.043(4) 0.001(3) -0.012(3) 0.000(3)
C39 0.037(4) 0.041(4) 0.048(4) -0.006(3) 0.000(3) -0.002(3)
C40 0.032(4) 0.038(3) 0.034(4) -0.014(3) -0.008(3) -0.005(3)
C41 0.048(4) 0.052(4) 0.077(5) 0.004(4) -0.012(4) -0.008(3)
C42 0.053(5) 0.054(5) 0.129(7) -0.022(5) 0.000(5) 0.000(4)
C43 0.117(8) 0.053(5) 0.057(5) -0.009(4) -0.026(5) 0.001(4)
C44 0.046(4) 0.044(4) 0.109(6) 0.007(4) 0.009(5) 0.001(3)
C45 0.075(5) 0.039(4) 0.040(5) 0.005(3) -0.012(4) -0.003(3)
C46 0.042(4) 0.028(3) 0.048(4) -0.006(3) -0.017(4) 0.004(3)
C47 0.053(5) 0.021(3) 0.027(3) 0.006(3) 0.002(3) -0.007(3)
C48 0.041(4) 0.025(3) 0.033(3) -0.002(3) -0.002(3) -0.003(2)
C49 0.032(3) 0.031(3) 0.033(3) 0.004(3) 0.002(3) -0.001(3)
C50 0.036(4) 0.030(3) 0.033(4) -0.002(3) 0.003(3) 0.001(3)
C51 0.077(5) 0.039(4) 0.060(5) 0.003(4) -0.014(4) -0.012(4)
C52 0.067(4) 0.037(3) 0.051(4) 0.005(4) -0.020(3) -0.001(4)
C53 0.069(5) 0.044(4) 0.051(4) -0.002(3) 0.012(4) -0.004(4)
C54 0.057(5) 0.046(4) 0.091(6) 0.015(4) -0.021(4) 0.002(3)
C55 0.071(5) 0.029(3) 0.043(4) 0.004(3) -0.004(4) 0.006(3)
C56 0.046(4) 0.027(3) 0.031(4) -0.006(3) 0.000(3) -0.002(3)
N1 0.038(3) 0.024(2) 0.034(3) -0.001(2) 0.000(2) -0.005(2)
N2 0.027(3) 0.031(3) 0.041(3) 0.006(2) 0.000(2) 0.000(2)
N3 0.031(3) 0.037(3) 0.030(3) -0.003(2) 0.003(2) -0.006(2)
N4 0.038(3) 0.036(3) 0.031(3) 0.003(2) -0.004(2) -0.009(2)
N5 0.037(3) 0.035(3) 0.059(4) -0.007(3) -0.004(3) -0.006(2)
N6 0.043(4) 0.063(4) 0.137(7) -0.011(4) 0.000(4) -0.018(3)
N7 0.022(3) 0.030(3) 0.056(3) 0.001(3) 0.003(3) 0.001(2)
N8 0.031(3) 0.029(3) 0.041(3) -0.001(2) -0.001(2) 0.004(2)
N9 0.035(3) 0.040(3) 0.048(4) -0.006(3) 0.008(3) 0.005(2)
N10 0.058(4) 0.055(4) 0.102(5) -0.007(4) 0.025(4) 0.017(3)
N11 0.034(3) 0.041(3) 0.040(3) -0.002(3) 0.001(2) 0.010(2)
N12 0.028(3) 0.037(3) 0.051(4) -0.003(3) -0.003(3) 0.008(2)
O1 0.060(3) 0.052(3) 0.084(4) -0.028(3) 0.030(3) -0.002(3)
O2 0.058(3) 0.039(3) 0.052(3) 0.000(2) -0.001(2) -0.012(2)
O3 0.046(3) 0.043(3) 0.064(3) 0.016(2) 0.002(2) -0.006(2)
O4 0.048(3) 0.034(2) 0.075(3) 0.013(2) 0.005(3) 0.009(2)
O5 0.045(3) 0.036(2) 0.058(3) 0.002(2) 0.000(2) 0.007(2)
O6 0.052(3) 0.032(2) 0.053(3) -0.011(2) -0.009(2) -0.007(2)
O7 0.036(3) 0.041(3) 0.070(3) 0.007(2) -0.004(2) -0.003(2)
O8 0.051(3) 0.033(2) 0.046(3) 0.006(2) -0.001(2) 0.008(2)
O9 0.062(3) 0.075(3) 0.064(3) 0.011(3) 0.007(3) 0.001(3)
O10 0.091(4) 0.082(3) 0.063(3) 0.022(3) 0.006(3) -0.002(3)
O11 0.069(4) 0.145(5) 0.062(3) -0.007(4) 0.000(3) -0.013(3)
O12 0.095(5) 0.087(4) 0.094(4) -0.020(3) 0.013(3) -0.010(3)
O13 0.075(4) 0.086(4) 0.101(4) -0.019(3) -0.009(3) 0.014(3)
O14 0.188(9) 0.126(6) 0.212(8) 0.027(6) 0.105(7) 0.012(5)

loop_
_atom_type_symbol
_atom_type_description
_atom_type_scat_dispersion_real
_atom_type_scat_dispersion_imag
_atom_type_scat_source
C C 0.0033 0.0016 'International Tables Vol C Tables 4.2.6.8 and 6.1.1.4'
H H 0.0000 0.0000 'International Tables Vol C Tables 4.2.6.8 and 6.1.1.4'
N N 0.0061 0.0033 'International Tables Vol C Tables 4.2.6.8 and 6.1.1.4'
O O 0.0106 0.0060 'International Tables Vol C Tables 4.2.6.8 and 6.1.1.4'
Cd Cd -0.8075 1.2024 'International Tables Vol C Tables 4.2.6.8 and 6.1.1.4'

loop_
_geom_angle_atom_site_label_1
_geom_angle_atom_site_label_2
_geom_angle_atom_site_label_3
_geom_angle
_geom_angle_site_symmetry_1
_geom_angle_site_symmetry_3
_geom_angle_publ_flag
N4 Cd1 O7 145.99(15) 4_556 1_565 ?
N4 Cd1 O1 102.65(17) 4_556 . ?
O7 Cd1 O1 106.04(16) 1_565 . ?
N4 Cd1 N1 103.37(16) 4_556 . ?
O7 Cd1 N1 99.21(15) 1_565 . ?
O1 Cd1 N1 80.15(15) . . ?
N4 Cd1 O8 92.46(15) 4_556 1_565 ?
O7 Cd1 O8 54.83(14) 1_565 1_565 ?
O1 Cd1 O8 130.31(15) . 1_565 ?
N1 Cd1 O8 141.82(14) . 1_565 ?
N4 Cd1 O2 83.42(15) 4_556 . ?
O7 Cd1 O2 99.67(15) 1_565 . ?
O1 Cd1 O2 52.78(14) . . ?
N1 Cd1 O2 132.49(15) . . ?
O8 Cd1 O2 83.19(13) 1_565 . ?
N4 Cd1 N2 80.81(15) 4_556 . ?
O7 Cd1 N2 85.22(14) 1_565 . ?
O1 Cd1 N2 146.46(15) . . ?
N1 Cd1 N2 66.74(14) . . ?
O8 Cd1 N2 82.20(14) 1_565 . ?
O2 Cd1 N2 157.95(15) . . ?
N4 Cd1 C56 119.70(18) 4_556 1_565 ?
O7 Cd1 C56 27.14(15) 1_565 1_565 ?
O1 Cd1 C56 121.12(18) . 1_565 ?
N1 Cd1 C56 122.04(17) . 1_565 ?
O8 Cd1 C56 27.69(15) 1_565 1_565 ?
O2 Cd1 C56 91.59(15) . 1_565 ?
N2 Cd1 C56 83.02(16) . 1_565 ?
N12 Cd2 O4 149.45(16) 4_446 . ?
N12 Cd2 O6 104.53(15) 4_446 . ?
O4 Cd2 O6 96.90(15) . . ?
N12 Cd2 O3 94.76(15) 4_446 . ?
O4 Cd2 O3 54.69(14) . . ?
O6 Cd2 O3 130.80(15) . . ?
N12 Cd2 N8 103.86(16) 4_446 . ?
O4 Cd2 N8 100.80(16) . . ?
O6 Cd2 N8 80.89(14) . . ?
O3 Cd2 N8 137.64(14) . . ?
N12 Cd2 N7 83.33(16) 4_446 . ?
O4 Cd2 N7 89.94(15) . . ?
O6 Cd2 N7 148.06(14) . . ?
O3 Cd2 N7 77.90(15) . . ?
N8 Cd2 N7 67.18(15) . . ?
N12 Cd2 O5 82.95(15) 4_446 . ?
O4 Cd2 O5 93.12(15) . . ?
O6 Cd2 O5 53.10(13) . . ?
O3 Cd2 O5 86.06(14) . . ?
N8 Cd2 O5 133.28(14) . . ?
N7 Cd2 O5 157.89(14) . . ?
N1 C1 C2 121.7(5) . . ?
N1 C1 H1 119.2 . . ?
C2 C1 H1 119.2 . . ?
C3 C2 C1 121.2(5) . . ?
C3 C2 N3 120.5(5) . . ?
C1 C2 N3 118.3(5) . . ?
C2 C3 C4 117.9(5) . . ?
C2 C3 H3 121.1 . . ?
C4 C3 H3 121.1 . . ?
C12 C4 C3 118.4(5) . . ?
C12 C4 C5 119.2(5) . . ?
C3 C4 C5 122.3(5) . . ?
C6 C5 C4 121.0(6) . . ?
C6 C5 H5 119.5 . . ?
C4 C5 H5 119.5 . . ?
C5 C6 C7 121.3(6) . . ?
C5 C6 H6 119.3 . . ?
C7 C6 H6 119.3 . . ?
C11 C7 C8 118.2(5) . . ?
C11 C7 C6 119.3(5) . . ?
C8 C7 C6 122.5(6) . . ?
C9 C8 C7 118.4(6) . . ?
C9 C8 H8 120.8 . . ?
C7 C8 H8 120.8 . . ?
C8 C9 C10 119.3(5) . . ?
C8 C9 N5 120.9(5) . . ?
C10 C9 N5 119.8(5) . . ?
N2 C10 C9 123.1(5) . . ?
N2 C10 H10 118.5 . . ?
C9 C10 H10 118.5 . . ?
N2 C11 C7 122.2(5) . . ?
N2 C11 C12 117.9(5) . . ?
C7 C11 C12 119.9(5) . . ?
N1 C12 C4 122.4(5) . . ?
N1 C12 C11 118.4(5) . . ?
C4 C12 C11 119.2(5) . . ?
N4 C13 N3 112.5(5) . . ?
N4 C13 H13 123.7 . . ?
N3 C13 H13 123.7 . . ?
C15 C14 N4 111.1(6) . . ?
C15 C14 H14 124.4 . . ?
N4 C14 H14 124.4 . . ?
C14 C15 N3 106.1(5) . . ?
C14 C15 H15 127.0 . . ?
N3 C15 H15 127.0 . . ?
C17 C16 N5 108.2(6) . . ?
C17 C16 H16 125.9 . . ?
N5 C16 H16 125.9 . . ?
C16 C17 N6 110.3(6) . . ?
C16 C17 H17 124.9 . . ?
N6 C17 H17 124.9 . . ?
N6 C18 N5 114.0(6) . . ?
N6 C18 H18 123.0 . . ?
N5 C18 H18 123.0 . . ?
N7 C19 C20 124.1(6) . . ?
N7 C19 H19 118.0 . . ?
C20 C19 H19 118.0 . . ?
C21 C20 C19 119.0(6) . . ?
C21 C20 N9 122.4(5) . . ?
C19 C20 N9 118.6(5) . . ?
C20 C21 C22 120.6(5) . . ?
C20 C21 H21 119.7 . . ?
C22 C21 H21 119.7 . . ?
C30 C22 C21 116.0(5) . . ?
C30 C22 C23 120.5(5) . . ?
C21 C22 C23 123.4(5) . . ?
C24 C23 C22 120.3(5) . . ?
C24 C23 H23 119.9 . . ?
C22 C23 H23 119.9 . . ?
C23 C24 C25 120.6(6) . . ?
C23 C24 H24 119.7 . . ?
C25 C24 H24 119.7 . . ?
C29 C25 C26 116.1(5) . . ?
C29 C25 C24 121.0(5) . . ?
C26 C25 C24 122.9(5) . . ?
C27 C26 C25 120.2(5) . . ?
C27 C26 H26 119.9 . . ?
C25 C26 H26 119.9 . . ?
C26 C27 C28 119.3(5) . . ?
C26 C27 N11 121.0(5) . . ?
C28 C27 N11 119.7(5) . . ?
N8 C28 C27 123.1(5) . . ?
N8 C28 H28 118.5 . . ?
C27 C28 H28 118.5 . . ?
N8 C29 C25 123.5(5) . . ?
N8 C29 C30 118.3(5) . . ?
C25 C29 C30 118.2(5) . . ?
N7 C30 C22 123.8(5) . . ?
N7 C30 C29 116.8(5) . . ?
C22 C30 C29 119.4(5) . . ?
N10 C31 N9 113.6(6) . . ?
N10 C31 H31 123.2 . . ?
N9 C31 H31 123.2 . . ?
C33 C32 N10 110.3(6) . . ?
C33 C32 H32 124.8 . . ?
N10 C32 H32 124.8 . . ?
C32 C33 N9 106.4(6) . . ?
C32 C33 H33 126.8 . . ?
N9 C33 H33 126.8 . . ?
N12 C34 N11 112.1(5) . . ?
N12 C34 H34 123.9 . . ?
N11 C34 H34 123.9 . . ?
C36 C35 N12 110.8(6) . . ?
C36 C35 H35 124.6 . . ?
N12 C35 H35 124.6 . . ?
C35 C36 N11 105.9(5) . . ?
C35 C36 H36 127.1 . . ?
N11 C36 H36 127.1 . . ?
O1 C37 O2 119.3(6) . . ?
O1 C37 C38 121.9(6) . . ?
O2 C37 C38 118.7(6) . . ?
C42 C38 C43 111.1(6) . . ?
C42 C38 C37 113.7(5) . . ?
C43 C38 C37 108.9(5) . . ?
C42 C38 C39 103.6(5) . . ?
C43 C38 C39 110.4(5) . . ?
C37 C38 C39 109.0(5) . . ?
C44 C39 C40 112.6(5) . . ?
C44 C39 C45 108.6(5) . . ?
C40 C39 C45 110.5(5) . . ?
C44 C39 C38 114.0(5) . . ?
C40 C39 C38 101.2(5) . . ?
C45 C39 C38 109.8(5) . . ?
C41 C40 C39 107.6(5) . . ?
C41 C40 C46 114.3(5) . . ?
C39 C40 C46 113.3(5) . . ?
C41 C40 H40 107.1 . . ?
C39 C40 H40 107.1 . . ?
C46 C40 H40 107.1 . . ?
C40 C41 C42 106.0(5) . . ?
C40 C41 H41A 110.5 . . ?
C42 C41 H41A 110.5 . . ?
C40 C41 H41B 110.5 . . ?
C42 C41 H41B 110.5 . . ?
H41A C41 H41B 108.7 . . ?
C38 C42 C41 107.0(5) . . ?
C38 C42 H42A 110.3 . . ?
C41 C42 H42A 110.3 . . ?
C38 C42 H42B 110.3 . . ?
C41 C42 H42B 110.3 . . ?
H42A C42 H42B 108.6 . . ?
C38 C43 H43A 109.5 . . ?
C38 C43 H43B 109.5 . . ?
H43A C43 H43B 109.5 . . ?
C38 C43 H43C 109.5 . . ?
H43A C43 H43C 109.5 . . ?
H43B C43 H43C 109.5 . . ?
C39 C44 H44A 109.5 . . ?
C39 C44 H44B 109.5 . . ?
H44A C44 H44B 109.5 . . ?
C39 C44 H44C 109.5 . . ?
H44A C44 H44C 109.5 . . ?
H44B C44 H44C 109.5 . . ?
C39 C45 H45A 109.5 . . ?
C39 C45 H45B 109.5 . . ?
H45A C45 H45B 109.5 . . ?
C39 C45 H45C 109.5 . . ?
H45A C45 H45C 109.5 . . ?
H45B C45 H45C 109.5 . . ?
O3 C46 O4 121.1(6) . . ?
O3 C46 C40 121.9(6) . . ?
O4 C46 C40 117.0(6) . . ?
O6 C47 O5 120.2(5) . . ?
O6 C47 C48 118.9(6) . . ?
O5 C47 C48 120.8(6) . . ?
C47 C48 C52 112.6(5) . . ?
C47 C48 C53 109.0(4) . . ?
C52 C48 C53 108.4(5) . . ?
C47 C48 C49 110.7(4) . . ?
C52 C48 C49 103.6(4) . . ?
C53 C48 C49 112.5(5) . . ?
C54 C49 C55 108.3(5) . . ?
C54 C49 C50 112.8(5) . . ?
C55 C49 C50 110.4(5) . . ?
C54 C49 C48 114.8(5) . . ?
C55 C49 C48 108.1(4) . . ?
C50 C49 C48 102.2(4) . . ?
C51 C50 C56 115.1(5) . . ?
C51 C50 C49 106.6(5) . . ?
C56 C50 C49 112.6(5) . . ?
C51 C50 H50 107.4 . . ?
C56 C50 H50 107.4 . . ?
C49 C50 H50 107.4 . . ?
C52 C51 C50 108.1(5) . . ?
C52 C51 H51A 110.1 . . ?
C50 C51 H51A 110.1 . . ?
C52 C51 H51B 110.1 . . ?
C50 C51 H51B 110.1 . . ?
H51A C51 H51B 108.4 . . ?
C51 C52 C48 106.8(5) . . ?
C51 C52 H52A 110.4 . . ?
C48 C52 H52A 110.4 . . ?
C51 C52 H52B 110.4 . . ?
C48 C52 H52B 110.4 . . ?
H52A C52 H52B 108.6 . . ?
C48 C53 H53A 109.5 . . ?
C48 C53 H53B 109.5 . . ?
H53A C53 H53B 109.5 . . ?
C48 C53 H53C 109.5 . . ?
H53A C53 H53C 109.5 . . ?
H53B C53 H53C 109.5 . . ?
C49 C54 H54A 109.5 . . ?
C49 C54 H54B 109.5 . . ?
H54A C54 H54B 109.5 . . ?
C49 C54 H54C 109.5 . . ?
H54A C54 H54C 109.5 . . ?
H54B C54 H54C 109.5 . . ?
C49 C55 H55A 109.5 . . ?
C49 C55 H55B 109.5 . . ?
H55A C55 H55B 109.5 . . ?
C49 C55 H55C 109.5 . . ?
H55A C55 H55C 109.5 . . ?
H55B C55 H55C 109.5 . . ?
O7 C56 O8 121.2(6) . . ?
O7 C56 C50 120.5(6) . . ?
O8 C56 C50 118.3(6) . . ?
O7 C56 Cd1 58.1(3) . 1_545 ?
O8 C56 Cd1 63.2(3) . 1_545 ?
C50 C56 Cd1 178.1(4) . 1_545 ?
C1 N1 C12 118.4(5) . . ?
C1 N1 Cd1 121.0(4) . . ?
C12 N1 Cd1 120.2(3) . . ?
C10 N2 C11 118.7(5) . . ?
C10 N2 Cd1 125.5(4) . . ?
C11 N2 Cd1 114.5(3) . . ?
C13 N3 C15 105.8(5) . . ?
C13 N3 C2 126.4(5) . . ?
C15 N3 C2 127.7(5) . . ?
C13 N4 C14 104.5(5) . . ?
C13 N4 Cd1 127.2(4) . 4_456 ?
C14 N4 Cd1 128.4(4) . 4_456 ?
C16 N5 C18 104.3(6) . . ?
C16 N5 C9 128.5(5) . . ?
C18 N5 C9 127.1(6) . . ?
C18 N6 C17 103.3(6) . . ?
C19 N7 C30 116.5(5) . . ?
C19 N7 Cd2 125.0(4) . . ?
C30 N7 Cd2 117.3(4) . . ?
C28 N8 C29 117.7(5) . . ?
C28 N8 Cd2 124.3(4) . . ?
C29 N8 Cd2 117.8(3) . . ?
C31 N9 C33 104.7(5) . . ?
C31 N9 C20 128.3(5) . . ?
C33 N9 C20 127.0(5) . . ?
C31 N10 C32 104.9(6) . . ?
C34 N11 C36 106.0(5) . . ?
C34 N11 C27 125.4(5) . . ?
C36 N11 C27 128.6(5) . . ?
C34 N12 C35 105.2(5) . . ?
C34 N12 Cd2 121.2(4) . 4_546 ?
C35 N12 Cd2 133.2(4) . 4_546 ?
C37 O1 Cd1 96.4(4) . . ?
C37 O2 Cd1 90.9(4) . . ?
C46 O3 Cd2 90.4(4) . . ?
C46 O4 Cd2 93.8(4) . . ?
C47 O5 Cd2 91.5(4) . . ?
C47 O6 Cd2 94.9(4) . . ?
C56 O7 Cd1 94.8(4) . 1_545 ?
C56 O8 Cd1 89.2(4) . 1_545 ?
H9A O9 H9B 109.5 . . ?
H10A O10 H10B 115.8 . . ?
H11A O11 H11B 106.4 . . ?
H12A O12 H12B 109.5 . . ?
H13A O13 H13B 109.5 . . ?
H14A O14 H14B 113.1 . . ?

loop_
_geom_bond_atom_site_label_1
_geom_bond_atom_site_label_2
_geom_bond_distance
_geom_bond_site_symmetry_2
_geom_bond_publ_flag
Cd1 N4 2.289(5) 4_556 ?
Cd1 O7 2.312(4) 1_565 ?
Cd1 O1 2.361(4) . ?
Cd1 N1 2.399(4) . ?
Cd1 O8 2.423(4) 1_565 ?
Cd1 O2 2.459(4) . ?
Cd1 N2 2.559(5) . ?
Cd1 C56 2.715(6) 1_565 ?
Cd2 N12 2.312(5) 4_446 ?
Cd2 O4 2.312(4) . ?
Cd2 O6 2.389(4) . ?
Cd2 O3 2.423(4) . ?
Cd2 N8 2.429(4) . ?
Cd2 N7 2.450(5) . ?
Cd2 O5 2.461(4) . ?
C1 N1 1.321(6) . ?
C1 C2 1.409(7) . ?
C1 H1 0.9300 . ?
C2 C3 1.347(7) . ?
C2 N3 1.426(6) . ?
C3 C4 1.407(7) . ?
C3 H3 0.9300 . ?
C4 C12 1.403(7) . ?
C4 C5 1.437(7) . ?
C5 C6 1.351(8) . ?
C5 H5 0.9300 . ?
C6 C7 1.424(8) . ?
C6 H6 0.9300 . ?
C7 C11 1.399(7) . ?
C7 C8 1.406(7) . ?
C8 C9 1.375(8) . ?
C8 H8 0.9300 . ?
C9 C10 1.399(7) . ?
C9 N5 1.411(7) . ?
C10 N2 1.305(6) . ?
C10 H10 0.9300 . ?
C11 N2 1.356(6) . ?
C11 C12 1.449(7) . ?
C12 N1 1.355(6) . ?
C13 N4 1.298(6) . ?
C13 N3 1.354(6) . ?
C13 H13 0.9300 . ?
C14 C15 1.331(8) . ?
C14 N4 1.372(7) . ?
C14 H14 0.9300 . ?
C15 N3 1.373(7) . ?
C15 H15 0.9300 . ?
C16 C17 1.320(8) . ?
C16 N5 1.347(7) . ?
C16 H16 0.9300 . ?
C17 N6 1.373(8) . ?
C17 H17 0.9300 . ?
C18 N6 1.294(8) . ?
C18 N5 1.348(7) . ?
C18 H18 0.9300 . ?
C19 N7 1.325(7) . ?
C19 C20 1.395(7) . ?
C19 H19 0.9300 . ?
C20 C21 1.325(7) . ?
C20 N9 1.425(7) . ?
C21 C22 1.427(7) . ?
C21 H21 0.9300 . ?
C22 C30 1.393(7) . ?
C22 C23 1.438(7) . ?
C23 C24 1.345(7) . ?
C23 H23 0.9300 . ?
C24 C25 1.418(7) . ?
C24 H24 0.9300 . ?
C25 C29 1.411(7) . ?
C25 C26 1.421(7) . ?
C26 C27 1.345(7) . ?
C26 H26 0.9300 . ?
C27 C28 1.406(7) . ?
C27 N11 1.426(6) . ?
C28 N8 1.325(6) . ?
C28 H28 0.9300 . ?
C29 N8 1.354(6) . ?
C29 C30 1.442(7) . ?
C30 N7 1.362(7) . ?
C31 N10 1.286(7) . ?
C31 N9 1.337(7) . ?
C31 H31 0.9300 . ?
C32 C33 1.343(8) . ?
C32 N10 1.344(7) . ?
C32 H32 0.9300 . ?
C33 N9 1.366(7) . ?
C33 H33 0.9300 . ?
C34 N12 1.297(6) . ?
C34 N11 1.353(6) . ?
C34 H34 0.9300 . ?
C35 C36 1.346(8) . ?
C35 N12 1.350(7) . ?
C35 H35 0.9300 . ?
C36 N11 1.361(7) . ?
C36 H36 0.9300 . ?
C37 O1 1.227(7) . ?
C37 O2 1.257(7) . ?
C37 C38 1.538(8) . ?
C38 C42 1.498(8) . ?
C38 C43 1.512(8) . ?
C38 C39 1.595(8) . ?
C39 C44 1.537(8) . ?
C39 C40 1.529(7) . ?
C39 C45 1.539(8) . ?
C40 C41 1.510(8) . ?
C40 C46 1.558(8) . ?
C40 H40 0.9800 . ?
C41 C42 1.546(8) . ?
C41 H41A 0.9700 . ?
C41 H41B 0.9700 . ?
C42 H42A 0.9700 . ?
C42 H42B 0.9700 . ?
C43 H43A 0.9600 . ?
C43 H43B 0.9600 . ?
C43 H43C 0.9600 . ?
C44 H44A 0.9600 . ?
C44 H44B 0.9600 . ?
C44 H44C 0.9600 . ?
C45 H45A 0.9600 . ?
C45 H45B 0.9600 . ?
C45 H45C 0.9600 . ?
C46 O3 1.216(7) . ?
C46 O4 1.283(7) . ?
C47 O6 1.251(7) . ?
C47 O5 1.251(7) . ?
C47 C48 1.523(7) . ?
C48 C52 1.533(7) . ?
C48 C53 1.535(7) . ?
C48 C49 1.572(7) . ?
C49 C54 1.511(8) . ?
C49 C55 1.524(7) . ?
C49 C50 1.533(7) . ?
C50 C51 1.498(8) . ?
C50 C56 1.532(7) . ?
C50 H50 0.9800 . ?
C51 C52 1.504(8) . ?
C51 H51A 0.9700 . ?
C51 H51B 0.9700 . ?
C52 H52A 0.9700 . ?
C52 H52B 0.9700 . ?
C53 H53A 0.9600 . ?
C53 H53B 0.9600 . ?
C53 H53C 0.9600 . ?
C54 H54A 0.9600 . ?
C54 H54B 0.9600 . ?
C54 H54C 0.9600 . ?
C55 H55A 0.9600 . ?
C55 H55B 0.9600 . ?
C55 H55C 0.9600 . ?
C56 O7 1.243(7) . ?
C56 O8 1.262(7) . ?
C56 Cd1 2.715(6) 1_545 ?
N4 Cd1 2.289(5) 4_456 ?
N12 Cd2 2.312(5) 4_546 ?
O7 Cd1 2.312(4) 1_545 ?
O8 Cd1 2.423(4) 1_545 ?
O9 H9A 0.8500 . ?
O9 H9B 0.8500 . ?
O10 H10A 0.8500 . ?
O10 H10B 0.8500 . ?
O11 H11A 0.8500 . ?
O11 H11B 0.8500 . ?
O12 H12A 0.8500 . ?
O12 H12B 0.8499 . ?
O13 H13A 0.8500 . ?
O13 H13B 0.8499 . ?
O14 H14A 0.8500 . ?
O14 H14B 0.8499 . ?
